data_7060074
loop_
_publ_author_name
'Mironova, Olga A.'
'Ryadun, Aleksey A.'
'Sukhikh, Taisiya S.'
'Konchenko, Sergey N.'
'Pushkarevsky, Nikolay A.'

_publ_section_title
;
 Synthesis and luminescence studies of lanthanide complexes (Gd, Tb, Dy)
 with phenyl- and 2-pyridylthiolates supported by a bulky \b-diketiminate
 ligand. Impact of the ligand environment on terbium(iii) emission
;
_journal_issue 45
_journal_name_full 'New Journal of Chemistry'
_journal_page_first 19769
_journal_page_last 19779
_journal_paper_doi 10.1039/D0NJ04201C
_journal_volume 44
_journal_year 2020
_chemical_formula_moiety 'C44.84 H58.87 Dy I0.03 N2 O S1.97'
_chemical_formula_sum 'C44.84 H58.87 Dy I0.03 N2 O S1.98'
_chemical_formula_weight 870.94
_chemical_properties_physical Air-sensitive,Moisture-sensitive
_space_group_crystal_system triclinic
_space_group_IT_number 2
_space_group_name_Hall '-P 1'
_space_group_name_H-M_alt 'P -1'
_atom_sites_solution_hydrogens geom
_atom_sites_solution_primary dual
_audit_creation_date 2020-07-21
_audit_creation_method
;
Olex2 1.2
(compiled 2018.05.29 svn.r3508 for OlexSys, GUI svn.r5506)
;
_audit_update_record
;
2020-07-24 deposited with the CCDC.	2020-10-20 downloaded from the CCDC.
;
_cell_angle_alpha 88.5000(10)
_cell_angle_beta 81.1760(10)
_cell_angle_gamma 65.0310(10)
_cell_formula_units_Z 2
_cell_length_a 11.1737(3)
_cell_length_b 11.3349(4)
_cell_length_c 18.2940(5)
_cell_measurement_reflns_used 9924
_cell_measurement_temperature 150(2)
_cell_measurement_theta_max 27.94
_cell_measurement_theta_min 2.26
_cell_volume 2073.65(11)
_computing_cell_refinement 'Bruker SAINT'
_computing_data_collection 'Bruker APEX2'
_computing_data_reduction 'Bruker SAINT'
_computing_molecular_graphics 'Olex2 (Dolomanov et al., 2009)'
_computing_publication_material 'Olex2 (Dolomanov et al., 2009)'
_computing_structure_refinement 'ShelXL (Sheldrick, 2015)'
_computing_structure_solution 'ShelXT (Sheldrick, 2015)'
_diffrn_ambient_temperature 150(2)
_diffrn_detector CCD
_diffrn_detector_area_resol_mean 8.33
_diffrn_detector_type 'Bruker APEXII CCD area detector'
_diffrn_measured_fraction_theta_full 0.994
_diffrn_measured_fraction_theta_max 0.961
_diffrn_measurement_device '\k-geometry diffractometer'
_diffrn_measurement_device_type 'Bruker APEX diffractometer'
_diffrn_measurement_method '\f and \w scans'
_diffrn_radiation_monochromator graphite
_diffrn_radiation_type MoK\a
_diffrn_radiation_wavelength 0.71073
_diffrn_reflns_av_R_equivalents 0.0176
_diffrn_reflns_av_unetI/netI 0.0286
_diffrn_reflns_Laue_measured_fraction_full 0.994
_diffrn_reflns_Laue_measured_fraction_max 0.961
_diffrn_reflns_limit_h_max 14
_diffrn_reflns_limit_h_min -14
_diffrn_reflns_limit_k_max 14
_diffrn_reflns_limit_k_min -14
_diffrn_reflns_limit_l_max 21
_diffrn_reflns_limit_l_min -24
_diffrn_reflns_number 17676
_diffrn_reflns_point_group_measured_fraction_full 0.994
_diffrn_reflns_point_group_measured_fraction_max 0.961
_diffrn_reflns_theta_full 25.242
_diffrn_reflns_theta_max 27.944
_diffrn_reflns_theta_min 2.036
_diffrn_source 'sealed tube'
_exptl_absorpt_coefficient_mu 1.955
_exptl_absorpt_correction_T_max 0.7456
_exptl_absorpt_correction_T_min 0.6012
_exptl_absorpt_correction_type multi-scan
_exptl_absorpt_process_details
'SADABS-2012/1 (Bruker,2012) was used for absorption correction. wR2(int) was 0.0751 before and 0.0283 after correction. The Ratio of minimum to maximum transmission is 0.8063. The \l/2 correction factor is 0.0015.'
_exptl_crystal_colour colourless
_exptl_crystal_colour_primary colourless
_exptl_crystal_density_diffrn 1.395
_exptl_crystal_description prism
_exptl_crystal_F_000 898
_exptl_crystal_size_max 0.39
_exptl_crystal_size_mid 0.33
_exptl_crystal_size_min 0.15
_refine_diff_density_max 0.417
_refine_diff_density_min -0.456
_refine_diff_density_rms 0.064
_refine_ls_extinction_method none
_refine_ls_goodness_of_fit_ref 1.045
_refine_ls_hydrogen_treatment constr
_refine_ls_matrix_type full
_refine_ls_number_parameters 484
_refine_ls_number_reflns 9547
_refine_ls_number_restraints 7
_refine_ls_restrained_S_all 1.046
_refine_ls_R_factor_all 0.0217
_refine_ls_R_factor_gt 0.0195
_refine_ls_shift/su_max 0.002
_refine_ls_shift/su_mean 0.000
_refine_ls_structure_factor_coef Fsqd
_refine_ls_weighting_details 'w=1/[\s^2^(Fo^2^)+(0.0151P)^2^+0.9218P] where P=(Fo^2^+2Fc^2^)/3'
_refine_ls_weighting_scheme calc
_refine_ls_wR_factor_gt 0.0434
_refine_ls_wR_factor_ref 0.0441
_reflns_Friedel_coverage 0.000
_reflns_number_gt 8963
_reflns_number_total 9547
_reflns_threshold_expression 'I > 2\s(I)'
_cod_data_source_file d0nj04201c2.cif
_cod_data_source_block moa42
_cod_depositor_comments 'Adding full bibliography for 7060074--7060081.cif.'
_cod_database_code 7060074
_shelx_shelxl_version_number 2017/1
_shelx_space_group_comment
;
The symmetry employed for this shelxl refinement is uniquely defined
by the following loop, which should always be used as a source of
symmetry information in preference to the above space-group names.
They are only intended as comments.
;
_shelx_estimated_absorpt_t_max 0.758
_shelx_estimated_absorpt_t_min 0.516
_olex2_refinement_description
;
1. Fixed Uiso
 At 1.2 times of:
  All C(H) groups, All C(H,H) groups, All C(H,H,H,H) groups
 At 1.5 times of:
  All C(H,H,H) groups
2. Restrained distances
 C43B-C42 \\sim C43A-C42 \\sim C44A-C45 \\sim C44B-C45
 with sigma of 0.02
 C44A-C43A \\sim C44B-C43B
 with sigma of 0.02
3. Others
 Sof(H42C)=Sof(H42D)=Sof(H45C)=Sof(H45D)=Sof(C43B)=Sof(H43C)=Sof(H43D)=
 Sof(C44B)=Sof(H44C)=Sof(H44D)=1-FVAR(1)
 Sof(H42A)=Sof(H42B)=Sof(H45A)=Sof(H45B)=Sof(C43A)=Sof(H43A)=Sof(H43B)=
 Sof(C44A)=Sof(H44A)=Sof(H44B)=FVAR(1)
 Sof(I1)=1-FVAR(2)
 Sof(S2)=Sof(C36)=Sof(C37)=Sof(H37)=Sof(C38)=Sof(H38)=Sof(C39)=Sof(H39)=
 Sof(C40)=Sof(H40)=Sof(C41)=Sof(H41)=FVAR(2)
4.a Ternary CH refined with riding coordinates:
 C12(H12), C15(H15), C24(H24), C27(H27)
4.b Secondary CH2 refined with riding coordinates:
 C42(H42A,H42B), C42(H42C,H42D), C45(H45A,H45B), C45(H45C,H45D), C43A(H43A,
 H43B), C44A(H44A,H44B), C43B(H43C,H43D), C44B(H44C,H44D)
4.c Aromatic/amide H refined with riding coordinates:
 C2(H2), C8(H8), C9(H9), C10(H10), C20(H20), C21(H21), C22(H22), C31(H31),
 C32(H32), C33(H33), C34(H34), C35(H35), C37(H37), C38(H38), C39(H39), C40(H40),
  C41(H41)
4.d Idealised Me refined as rotating group:
 C4(H4A,H4B,H4C), C5(H5A,H5B,H5C), C13(H13A,H13B,H13C), C14(H14A,H14B,H14C),
 C16(H16A,H16B,H16C), C17(H17A,H17B,H17C), C25(H25A,H25B,H25C), C26(H26A,H26B,
 H26C), C28(H28A,H28B,H28C), C29(H29A,H29B,H29C)
;
_olex2_submission_special_instructions 'No special instructions were received'

loop_
_space_group_symop_operation_xyz
'x, y, z'
'-x, -y, -z'

loop_
_atom_site_label
_atom_site_type_symbol
_atom_site_fract_x
_atom_site_fract_y
_atom_site_fract_z
_atom_site_U_iso_or_equiv
_atom_site_adp_type
_atom_site_occupancy
_atom_site_site_symmetry_order
_atom_site_calc_flag
_atom_site_refinement_flags_posn
_atom_site_refinement_flags_adp
_atom_site_refinement_flags_occupancy
_atom_site_disorder_assembly
_atom_site_disorder_group
Dy1 Dy 0.52858(2) 0.71490(2) 0.27880(2) 0.01371(3) Uani 1 1 d . . . . .
I1 I 0.4219(7) 0.5143(6) 0.3018(3) 0.032(2) Uiso 0.0262(7) 1 d . . P A 2
S1 S 0.71123(5) 0.79902(5) 0.29778(3) 0.02228(10) Uani 1 1 d . . . . .
S2 S 0.52377(5) 0.48780(5) 0.31190(3) 0.01998(11) Uani 0.9738(7) 1 d . . P A 1
O1 O 0.44326(13) 0.77342(12) 0.40847(6) 0.0188(3) Uani 1 1 d . . . . .
N1 N 0.60730(15) 0.66730(14) 0.14886(8) 0.0157(3) Uani 1 1 d . . . . .
N2 N 0.35128(14) 0.87173(14) 0.23074(8) 0.0149(3) Uani 1 1 d . . . . .
C1 C 0.52917(18) 0.69396(18) 0.09696(9) 0.0181(4) Uani 1 1 d . . . . .
C2 C 0.39280(18) 0.78008(18) 0.10694(9) 0.0195(4) Uani 1 1 d . . . . .
H2 H 0.347267 0.777065 0.067728 0.023 Uiso 1 1 calc R . . . .
C3 C 0.31335(18) 0.86928(17) 0.16499(10) 0.0176(3) Uani 1 1 d . . . . .
C4 C 0.5843(2) 0.6297(2) 0.01964(10) 0.0276(4) Uani 1 1 d . . . . .
H4A H 0.681169 0.602506 0.009753 0.041 Uiso 1 1 calc GR . . . .
H4B H 0.542008 0.691940 -0.016973 0.041 Uiso 1 1 calc GR . . . .
H4C H 0.565210 0.553375 0.016386 0.041 Uiso 1 1 calc GR . . . .
C5 C 0.1778(2) 0.9660(2) 0.14984(11) 0.0285(4) Uani 1 1 d . . . . .
H5A H 0.111809 0.930753 0.165089 0.043 Uiso 1 1 calc GR . . . .
H5B H 0.182211 0.981883 0.096795 0.043 Uiso 1 1 calc GR . . . .
H5C H 0.151474 1.047972 0.177821 0.043 Uiso 1 1 calc GR . . . .
C6 C 0.75126(18) 0.59806(18) 0.12611(9) 0.0172(3) Uani 1 1 d . . . . .
C7 C 0.82453(19) 0.67392(19) 0.10694(9) 0.0195(4) Uani 1 1 d . . . . .
C8 C 0.9632(2) 0.6089(2) 0.08913(10) 0.0251(4) Uani 1 1 d . . . . .
H8 H 1.013406 0.658156 0.075553 0.030 Uiso 1 1 calc R . . . .
C9 C 1.0296(2) 0.4754(2) 0.09062(11) 0.0294(4) Uani 1 1 d . . . . .
H9 H 1.124349 0.433642 0.079614 0.035 Uiso 1 1 calc R . . . .
C10 C 0.95727(19) 0.4030(2) 0.10821(10) 0.0254(4) Uani 1 1 d . . . . .
H10 H 1.003448 0.310931 0.108813 0.030 Uiso 1 1 calc R . . . .
C11 C 0.81759(18) 0.46130(18) 0.12525(10) 0.0201(4) Uani 1 1 d . . . . .
C12 C 0.7562(2) 0.82148(19) 0.10385(10) 0.0244(4) Uani 1 1 d . . . . .
H12 H 0.673436 0.853302 0.141677 0.029 Uiso 1 1 calc R . . . .
C13 C 0.8425(3) 0.8884(2) 0.12246(13) 0.0380(5) Uani 1 1 d . . . . .
H13A H 0.878041 0.854202 0.168120 0.057 Uiso 1 1 calc GR . . . .
H13B H 0.787859 0.982478 0.129344 0.057 Uiso 1 1 calc GR . . . .
H13C H 0.916705 0.871125 0.081816 0.057 Uiso 1 1 calc GR . . . .
C14 C 0.7135(2) 0.8641(2) 0.02829(12) 0.0369(5) Uani 1 1 d . . . . .
H14A H 0.792164 0.829930 -0.010436 0.055 Uiso 1 1 calc GR . . . .
H14B H 0.671456 0.959459 0.028033 0.055 Uiso 1 1 calc GR . . . .
H14C H 0.649531 0.830248 0.018919 0.055 Uiso 1 1 calc GR . . . .
C15 C 0.7481(2) 0.37084(18) 0.13873(11) 0.0240(4) Uani 1 1 d . . . . .
H15 H 0.650868 0.424841 0.156377 0.029 Uiso 1 1 calc R . . . .
C16 C 0.8042(2) 0.2721(2) 0.19742(12) 0.0307(5) Uani 1 1 d . . . . .
H16A H 0.895982 0.210689 0.178146 0.046 Uiso 1 1 calc GR . . . .
H16B H 0.748675 0.224415 0.209486 0.046 Uiso 1 1 calc GR . . . .
H16C H 0.803718 0.318126 0.242147 0.046 Uiso 1 1 calc GR . . . .
C17 C 0.7620(3) 0.2951(2) 0.06672(13) 0.0401(6) Uani 1 1 d . . . . .
H17A H 0.729059 0.356692 0.028055 0.060 Uiso 1 1 calc GR . . . .
H17B H 0.709642 0.243825 0.075688 0.060 Uiso 1 1 calc GR . . . .
H17C H 0.856295 0.236684 0.050671 0.060 Uiso 1 1 calc GR . . . .
C18 C 0.27324(17) 0.98356(16) 0.28131(9) 0.0165(3) Uani 1 1 d . . . . .
C19 C 0.15901(18) 0.99203(18) 0.33049(10) 0.0194(4) Uani 1 1 d . . . . .
C20 C 0.0951(2) 1.0996(2) 0.38027(11) 0.0278(4) Uani 1 1 d . . . . .
H20 H 0.017389 1.107672 0.413324 0.033 Uiso 1 1 calc R . . . .
C21 C 0.1412(2) 1.1943(2) 0.38300(13) 0.0335(5) Uani 1 1 d . . . . .
H21 H 0.096358 1.265677 0.418037 0.040 Uiso 1 1 calc R . . . .
C22 C 0.2523(2) 1.18511(19) 0.33473(12) 0.0290(4) Uani 1 1 d . . . . .
H22 H 0.283556 1.250794 0.336783 0.035 Uiso 1 1 calc R . . . .
C23 C 0.32009(19) 1.08123(18) 0.28282(10) 0.0213(4) Uani 1 1 d . . . . .
C24 C 0.10056(19) 0.89252(19) 0.33170(10) 0.0219(4) Uani 1 1 d . . . . .
H24 H 0.157023 0.822092 0.293170 0.026 Uiso 1 1 calc R . . . .
C25 C 0.1001(2) 0.8314(2) 0.40716(11) 0.0309(5) Uani 1 1 d . . . . .
H25A H 0.192213 0.784906 0.416796 0.046 Uiso 1 1 calc GR . . . .
H25B H 0.059116 0.770148 0.407274 0.046 Uiso 1 1 calc GR . . . .
H25C H 0.048802 0.899965 0.445787 0.046 Uiso 1 1 calc GR . . . .
C26 C -0.0431(2) 0.9548(2) 0.31462(12) 0.0324(5) Uani 1 1 d . . . . .
H26A H -0.101419 1.017863 0.354662 0.049 Uiso 1 1 calc GR . . . .
H26B H -0.074484 0.886873 0.310420 0.049 Uiso 1 1 calc GR . . . .
H26C H -0.045043 0.999282 0.267866 0.049 Uiso 1 1 calc GR . . . .
C27 C 0.4381(2) 1.0787(2) 0.22796(11) 0.0279(4) Uani 1 1 d . . . . .
H27 H 0.497444 0.985541 0.212604 0.033 Uiso 1 1 calc R . . . .
C28 C 0.5219(2) 1.1353(2) 0.26015(14) 0.0404(6) Uani 1 1 d . . . . .
H28A H 0.470653 1.229632 0.268569 0.061 Uiso 1 1 calc GR . . . .
H28B H 0.604124 1.117130 0.225340 0.061 Uiso 1 1 calc GR . . . .
H28C H 0.544595 1.095331 0.307223 0.061 Uiso 1 1 calc GR . . . .
C29 C 0.3904(3) 1.1499(3) 0.15856(15) 0.0593(8) Uani 1 1 d . . . . .
H29A H 0.346169 1.106357 0.134760 0.089 Uiso 1 1 calc GR . . . .
H29B H 0.467217 1.148746 0.124055 0.089 Uiso 1 1 calc GR . . . .
H29C H 0.327128 1.240289 0.172396 0.089 Uiso 1 1 calc GR . . . .
C30 C 0.76534(17) 0.66877(18) 0.35739(10) 0.0184(4) Uani 1 1 d . . . . .
C31 C 0.79278(18) 0.54240(19) 0.33404(10) 0.0218(4) Uani 1 1 d . . . . .
H31 H 0.789281 0.525210 0.284052 0.026 Uiso 1 1 calc R . . . .
C32 C 0.8252(2) 0.4410(2) 0.38286(11) 0.0262(4) Uani 1 1 d . . . . .
H32 H 0.839837 0.356422 0.366620 0.031 Uiso 1 1 calc R . . . .
C33 C 0.8361(2) 0.4636(2) 0.45476(11) 0.0279(4) Uani 1 1 d . . . . .
H33 H 0.857704 0.394892 0.488294 0.033 Uiso 1 1 calc R . . . .
C34 C 0.8153(2) 0.5875(2) 0.47772(10) 0.0265(4) Uani 1 1 d . . . . .
H34 H 0.825826 0.602475 0.526692 0.032 Uiso 1 1 calc R . . . .
C35 C 0.77968(19) 0.6888(2) 0.43041(10) 0.0226(4) Uani 1 1 d . . . . .
H35 H 0.764605 0.773190 0.447309 0.027 Uiso 1 1 calc R . . . .
C42 C 0.4203(2) 0.89833(19) 0.44250(10) 0.0242(4) Uani 1 1 d D . . . .
H42A H 0.333101 0.967160 0.434027 0.029 Uiso 0.819(8) 1 calc R . P B 1
H42B H 0.491788 0.924996 0.421574 0.029 Uiso 0.819(8) 1 calc R . P B 1
H42C H 0.364136 0.971508 0.414543 0.029 Uiso 0.181(8) 1 calc R . P B 2
H42D H 0.506288 0.903778 0.443007 0.029 Uiso 0.181(8) 1 calc R . P B 2
C45 C 0.4441(2) 0.68316(19) 0.46783(10) 0.0247(4) Uani 1 1 d D . . . .
H45A H 0.536843 0.623630 0.473609 0.030 Uiso 0.819(8) 1 calc R . P B 1
H45B H 0.396669 0.630602 0.456976 0.030 Uiso 0.819(8) 1 calc R . P B 1
H45C H 0.529092 0.603363 0.461195 0.030 Uiso 0.181(8) 1 calc R . P B 2
H45D H 0.368754 0.658380 0.469396 0.030 Uiso 0.181(8) 1 calc R . P B 2
C36 C 0.3663(2) 0.52210(17) 0.28606(11) 0.0166(4) Uani 0.9738(7) 1 d . . P A 1
C37 C 0.2653(2) 0.51330(19) 0.33807(11) 0.0240(4) Uani 0.9738(7) 1 d . . P A 1
H37 H 0.281978 0.489421 0.386920 0.029 Uiso 0.9738(7) 1 calc R . P A 1
C38 C 0.1409(2) 0.5388(2) 0.31970(12) 0.0285(5) Uani 0.9738(7) 1 d . . P A 1
H38 H 0.073759 0.531817 0.355891 0.034 Uiso 0.9738(7) 1 calc R . P A 1
C39 C 0.1141(2) 0.5744(2) 0.24908(12) 0.0315(5) Uani 0.9738(7) 1 d . . P A 1
H39 H 0.028611 0.593130 0.236631 0.038 Uiso 0.9738(7) 1 calc R . P A 1
C40 C 0.2137(2) 0.5822(2) 0.19679(12) 0.0331(5) Uani 0.9738(7) 1 d . . P A 1
H40 H 0.196350 0.606524 0.148095 0.040 Uiso 0.9738(7) 1 calc R . P A 1
C41 C 0.3390(2) 0.5548(2) 0.21473(11) 0.0251(4) Uani 0.9738(7) 1 d . . P A 1
H41 H 0.406856 0.558564 0.177772 0.030 Uiso 0.9738(7) 1 calc R . P A 1
C43A C 0.4215(4) 0.8756(3) 0.52450(13) 0.0298(8) Uani 0.819(8) 1 d D . P B 1
H43A H 0.360694 0.955612 0.554687 0.036 Uiso 0.819(8) 1 calc R . P B 1
H43B H 0.512749 0.846436 0.536692 0.036 Uiso 0.819(8) 1 calc R . P B 1
C44A C 0.3726(4) 0.7692(3) 0.53694(13) 0.0287(7) Uani 0.819(8) 1 d D . P B 1
H44A H 0.399441 0.721982 0.582229 0.034 Uiso 0.819(8) 1 calc R . P B 1
H44B H 0.274330 0.804604 0.540165 0.034 Uiso 0.819(8) 1 calc R . P B 1
C43B C 0.3499(15) 0.9039(11) 0.5205(5) 0.025(3) Uiso 0.181(8) 1 d D . P B 2
H43C H 0.254012 0.925199 0.522021 0.031 Uiso 0.181(8) 1 calc R . P B 2
H43D H 0.359422 0.966629 0.553189 0.031 Uiso 0.181(8) 1 calc R . P B 2
C44B C 0.4286(17) 0.7641(12) 0.5398(7) 0.032(4) Uiso 0.181(8) 1 d D . P B 2
H44C H 0.379300 0.739619 0.582645 0.038 Uiso 0.181(8) 1 calc R . P B 2
H44D H 0.516962 0.750739 0.551419 0.038 Uiso 0.181(8) 1 calc R . P B 2

loop_
_atom_site_aniso_label
_atom_site_aniso_U_11
_atom_site_aniso_U_22
_atom_site_aniso_U_33
_atom_site_aniso_U_23
_atom_site_aniso_U_13
_atom_site_aniso_U_12
Dy1 0.01344(4) 0.01567(4) 0.01285(4) 0.00220(3) -0.00285(3) -0.00678(3)
S1 0.0238(2) 0.0287(3) 0.0221(2) 0.00799(18) -0.00770(19) -0.0175(2)
S2 0.0203(2) 0.0180(2) 0.0235(2) 0.00445(17) -0.00479(19) -0.00967(19)
O1 0.0234(7) 0.0170(6) 0.0151(6) 0.0011(5) -0.0016(5) -0.0081(6)
N1 0.0155(7) 0.0186(7) 0.0142(7) 0.0003(5) -0.0003(6) -0.0092(6)
N2 0.0150(7) 0.0144(7) 0.0164(7) 0.0008(5) -0.0020(6) -0.0074(6)
C1 0.0209(9) 0.0219(9) 0.0152(8) 0.0005(7) -0.0009(7) -0.0133(8)
C2 0.0204(9) 0.0265(10) 0.0154(8) 0.0026(7) -0.0072(7) -0.0121(8)
C3 0.0161(9) 0.0196(9) 0.0199(9) 0.0059(7) -0.0057(7) -0.0093(7)
C4 0.0269(10) 0.0379(12) 0.0167(9) -0.0056(8) -0.0031(8) -0.0121(9)
C5 0.0221(10) 0.0346(12) 0.0239(10) 0.0047(8) -0.0106(8) -0.0053(9)
C6 0.0170(9) 0.0228(9) 0.0119(8) -0.0012(7) -0.0002(7) -0.0091(8)
C7 0.0218(9) 0.0285(10) 0.0110(8) 0.0000(7) -0.0008(7) -0.0138(8)
C8 0.0215(10) 0.0377(12) 0.0217(9) 0.0004(8) -0.0008(8) -0.0189(9)
C9 0.0156(9) 0.0422(13) 0.0286(11) -0.0023(9) 0.0008(8) -0.0116(9)
C10 0.0192(9) 0.0268(10) 0.0250(10) -0.0037(8) 0.0007(8) -0.0059(8)
C11 0.0191(9) 0.0237(10) 0.0173(9) -0.0034(7) -0.0008(7) -0.0092(8)
C12 0.0278(10) 0.0259(10) 0.0221(9) 0.0023(8) 0.0022(8) -0.0161(9)
C13 0.0501(15) 0.0375(13) 0.0387(13) 0.0014(10) -0.0020(11) -0.0320(12)
C14 0.0436(14) 0.0361(13) 0.0335(12) 0.0121(9) -0.0087(10) -0.0191(11)
C15 0.0198(9) 0.0196(9) 0.0314(10) -0.0034(8) 0.0000(8) -0.0083(8)
C16 0.0269(11) 0.0203(10) 0.0407(12) 0.0031(8) -0.0004(9) -0.0078(9)
C17 0.0494(15) 0.0341(13) 0.0429(13) -0.0080(10) -0.0097(11) -0.0222(12)
C18 0.0152(8) 0.0130(8) 0.0192(8) 0.0019(6) -0.0053(7) -0.0032(7)
C19 0.0160(9) 0.0192(9) 0.0216(9) 0.0007(7) -0.0049(7) -0.0055(8)
C20 0.0190(10) 0.0261(10) 0.0326(11) -0.0079(8) 0.0023(8) -0.0057(8)
C21 0.0244(11) 0.0211(10) 0.0482(13) -0.0146(9) -0.0026(10) -0.0032(9)
C22 0.0251(10) 0.0160(9) 0.0459(13) -0.0036(8) -0.0085(9) -0.0073(8)
C23 0.0205(9) 0.0157(9) 0.0276(10) 0.0036(7) -0.0080(8) -0.0061(8)
C24 0.0190(9) 0.0227(10) 0.0236(9) -0.0041(7) 0.0008(7) -0.0096(8)
C25 0.0343(12) 0.0315(11) 0.0280(11) 0.0019(8) -0.0013(9) -0.0161(10)
C26 0.0216(10) 0.0414(13) 0.0379(12) 0.0017(10) -0.0060(9) -0.0165(10)
C27 0.0303(11) 0.0230(10) 0.0344(11) 0.0045(8) -0.0020(9) -0.0163(9)
C28 0.0342(13) 0.0314(12) 0.0620(16) -0.0021(11) -0.0006(11) -0.0221(11)
C29 0.073(2) 0.076(2) 0.0480(16) 0.0323(15) -0.0165(15) -0.0484(18)
C30 0.0125(8) 0.0261(10) 0.0192(9) 0.0021(7) -0.0019(7) -0.0110(8)
C31 0.0163(9) 0.0276(10) 0.0205(9) -0.0017(7) -0.0046(7) -0.0076(8)
C32 0.0218(10) 0.0209(10) 0.0323(11) 0.0013(8) -0.0078(8) -0.0043(8)
C33 0.0238(10) 0.0296(11) 0.0256(10) 0.0093(8) -0.0054(8) -0.0067(9)
C34 0.0243(10) 0.0379(12) 0.0190(9) 0.0033(8) -0.0057(8) -0.0141(9)
C35 0.0221(10) 0.0279(10) 0.0215(9) 0.0005(7) -0.0048(8) -0.0135(9)
C42 0.0317(11) 0.0200(9) 0.0209(9) -0.0027(7) -0.0025(8) -0.0112(9)
C45 0.0306(11) 0.0213(10) 0.0185(9) 0.0058(7) -0.0007(8) -0.0087(9)
C36 0.0167(10) 0.0114(9) 0.0220(9) 0.0011(7) -0.0038(8) -0.0062(8)
C37 0.0255(10) 0.0251(10) 0.0216(10) 0.0018(8) 0.0011(8) -0.0128(9)
C38 0.0227(10) 0.0332(12) 0.0308(11) -0.0002(9) 0.0041(9) -0.0156(9)
C39 0.0231(11) 0.0374(13) 0.0377(12) 0.0026(9) -0.0076(9) -0.0156(10)
C40 0.0300(12) 0.0464(14) 0.0293(11) 0.0093(10) -0.0098(9) -0.0211(11)
C41 0.0247(10) 0.0321(11) 0.0223(10) 0.0047(8) -0.0011(8) -0.0166(9)
C43A 0.0335(19) 0.0309(15) 0.0225(13) -0.0053(10) -0.0049(11) -0.0106(14)
C44A 0.0362(19) 0.0320(15) 0.0168(12) 0.0026(10) -0.0008(11) -0.0145(13)

loop_
_atom_type_symbol
_atom_type_description
_atom_type_scat_dispersion_real
_atom_type_scat_dispersion_imag
_atom_type_scat_source
C C 0.0033 0.0016 'International Tables Vol C Tables 4.2.6.8 and 6.1.1.4'
H H 0.0000 0.0000 'International Tables Vol C Tables 4.2.6.8 and 6.1.1.4'
Dy Dy -0.1892 4.4098 'International Tables Vol C Tables 4.2.6.8 and 6.1.1.4'
I I -0.4742 1.8119 'International Tables Vol C Tables 4.2.6.8 and 6.1.1.4'
N N 0.0061 0.0033 'International Tables Vol C Tables 4.2.6.8 and 6.1.1.4'
O O 0.0106 0.0060 'International Tables Vol C Tables 4.2.6.8 and 6.1.1.4'
S S 0.1246 0.1234 'International Tables Vol C Tables 4.2.6.8 and 6.1.1.4'

loop_
_geom_angle_atom_site_label_1
_geom_angle_atom_site_label_2
_geom_angle_atom_site_label_3
_geom_angle
_geom_angle_site_symmetry_1
_geom_angle_site_symmetry_3
_geom_angle_publ_flag
S1 Dy1 I1 149.75(14) . . ?
S2 Dy1 S1 128.790(15) . . ?
O1 Dy1 I1 85.38(12) . . ?
O1 Dy1 S1 85.93(3) . . ?
O1 Dy1 S2 85.13(3) . . ?
N1 Dy1 I1 96.18(12) . . ?
N1 Dy1 S1 93.75(3) . . ?
N1 Dy1 S2 97.14(4) . . ?
N1 Dy1 O1 177.30(5) . . ?
N2 Dy1 I1 97.85(15) . . ?
N2 Dy1 S1 112.04(4) . . ?
N2 Dy1 S2 119.12(4) . . ?
N2 Dy1 O1 98.09(5) . . ?
N2 Dy1 N1 79.54(5) . . ?
C30 S1 Dy1 84.65(6) . . ?
C36 S2 Dy1 97.21(6) . . ?
C42 O1 Dy1 123.11(10) . . ?
C42 O1 C45 108.30(13) . . ?
C45 O1 Dy1 126.31(10) . . ?
C1 N1 Dy1 124.84(12) . . ?
C1 N1 C6 118.13(14) . . ?
C6 N1 Dy1 116.95(10) . . ?
C3 N2 Dy1 128.34(12) . . ?
C3 N2 C18 118.75(15) . . ?
C18 N2 Dy1 112.89(10) . . ?
N1 C1 C2 124.97(16) . . ?
N1 C1 C4 120.83(17) . . ?
C2 C1 C4 114.20(16) . . ?
C3 C2 C1 130.59(16) . . ?
N2 C3 C2 123.70(16) . . ?
N2 C3 C5 120.56(16) . . ?
C2 C3 C5 115.73(16) . . ?
C7 C6 N1 117.59(16) . . ?
C11 C6 N1 121.89(15) . . ?
C11 C6 C7 120.48(17) . . ?
C6 C7 C12 122.16(17) . . ?
C8 C7 C6 118.04(18) . . ?
C8 C7 C12 119.79(16) . . ?
C9 C8 C7 121.97(18) . . ?
C10 C9 C8 119.37(19) . . ?
C9 C10 C11 121.87(19) . . ?
C6 C11 C15 124.65(17) . . ?
C10 C11 C6 118.21(17) . . ?
C10 C11 C15 117.10(17) . . ?
C7 C12 C13 113.11(18) . . ?
C7 C12 C14 111.74(16) . . ?
C14 C12 C13 109.23(17) . . ?
C11 C15 C16 112.18(16) . . ?
C11 C15 C17 110.98(16) . . ?
C16 C15 C17 108.32(17) . . ?
C19 C18 N2 121.78(15) . . ?
C23 C18 N2 117.41(15) . . ?
C23 C18 C19 120.71(16) . . ?
C18 C19 C24 124.10(16) . . ?
C20 C19 C18 117.67(17) . . ?
C20 C19 C24 118.22(16) . . ?
C21 C20 C19 122.09(18) . . ?
C22 C21 C20 119.68(18) . . ?
C21 C22 C23 121.32(18) . . ?
C18 C23 C27 121.96(16) . . ?
C22 C23 C18 118.51(17) . . ?
C22 C23 C27 119.49(17) . . ?
C19 C24 C25 110.87(15) . . ?
C19 C24 C26 111.36(16) . . ?
C25 C24 C26 108.72(16) . . ?
C23 C27 C28 113.58(17) . . ?
C23 C27 C29 110.33(19) . . ?
C28 C27 C29 109.89(19) . . ?
C31 C30 S1 120.98(14) . . ?
C31 C30 C35 117.78(17) . . ?
C35 C30 S1 121.22(14) . . ?
C32 C31 C30 121.10(17) . . ?
C33 C32 C31 120.00(19) . . ?
C32 C33 C34 119.47(18) . . ?
C35 C34 C33 120.83(18) . . ?
C34 C35 C30 120.71(18) . . ?
O1 C42 C43A 105.53(16) . . ?
O1 C42 C43B 106.4(5) . . ?
O1 C45 C44A 105.10(16) . . ?
O1 C45 C44B 103.3(5) . . ?
C37 C36 S2 119.61(16) . . ?
C41 C36 S2 122.64(15) . . ?
C41 C36 C37 117.7(2) . . ?
C38 C37 C36 121.2(2) . . ?
C39 C38 C37 120.41(19) . . ?
C38 C39 C40 119.0(2) . . ?
C39 C40 C41 120.7(2) . . ?
C40 C41 C36 120.91(19) . . ?
C42 C43A C44A 103.1(2) . . ?
C45 C44A C43A 101.0(2) . . ?
C42 C43B C44B 98.9(9) . . ?
C43B C44B C45 103.7(9) . . ?

loop_
_geom_bond_atom_site_label_1
_geom_bond_atom_site_label_2
_geom_bond_distance
_geom_bond_site_symmetry_2
_geom_bond_publ_flag
Dy1 I1 2.975(6) . ?
Dy1 S1 2.6595(5) . ?
Dy1 S2 2.6497(5) . ?
Dy1 O1 2.4148(12) . ?
Dy1 N1 2.3959(14) . ?
Dy1 N2 2.3102(15) . ?
S1 C30 1.7603(19) . ?
S2 C36 1.772(2) . ?
O1 C42 1.466(2) . ?
O1 C45 1.471(2) . ?
N1 C1 1.331(2) . ?
N1 C6 1.457(2) . ?
N2 C3 1.340(2) . ?
N2 C18 1.451(2) . ?
C1 C2 1.406(3) . ?
C1 C4 1.522(2) . ?
C2 C3 1.395(3) . ?
C3 C5 1.511(3) . ?
C6 C7 1.422(2) . ?
C6 C11 1.407(3) . ?
C7 C8 1.394(3) . ?
C7 C12 1.521(3) . ?
C8 C9 1.378(3) . ?
C9 C10 1.377(3) . ?
C10 C11 1.400(3) . ?
C11 C15 1.522(3) . ?
C12 C13 1.533(3) . ?
C12 C14 1.531(3) . ?
C15 C16 1.533(3) . ?
C15 C17 1.543(3) . ?
C18 C19 1.413(2) . ?
C18 C23 1.413(2) . ?
C19 C20 1.396(3) . ?
C19 C24 1.522(2) . ?
C20 C21 1.378(3) . ?
C21 C22 1.375(3) . ?
C22 C23 1.395(3) . ?
C23 C27 1.520(3) . ?
C24 C25 1.529(3) . ?
C24 C26 1.536(3) . ?
C27 C28 1.526(3) . ?
C27 C29 1.530(3) . ?
C30 C31 1.396(3) . ?
C30 C35 1.405(2) . ?
C31 C32 1.394(3) . ?
C32 C33 1.380(3) . ?
C33 C34 1.388(3) . ?
C34 C35 1.376(3) . ?
C42 C43A 1.516(3) . ?
C42 C43B 1.509(10) . ?
C45 C44A 1.511(3) . ?
C45 C44B 1.569(11) . ?
C36 C37 1.396(3) . ?
C36 C41 1.391(3) . ?
C37 C38 1.388(3) . ?
C38 C39 1.382(3) . ?
C39 C40 1.384(3) . ?
C40 C41 1.390(3) . ?
C43A C44A 1.519(4) . ?
C43B C44B 1.516(14) . ?
